data_8102355
loop_
_publ_author_name
'Harald Euler'
'Armin Kirfel'
'Ali El-Tayeb'
'Christa E. M\"uller'

_publ_section_title
;
 Crystal structure of
 1-((2R,3R,4S,5R)-3,4-dihydroxy-5-hydroxymethyl-tetrahydrofuran-2-yl)-2-propylsulfanyl-1H-pyrimidin-4-one,
 C12H18N2O5S
;
_journal_issue 1
_journal_name_full 'Zeitschrift f\"ur Kristallographie - New Crystal Structures'
_journal_page_first 107
_journal_paper_doi 10.1524/ncrs.2009.0050
_journal_volume 224
_journal_year 2009
_chemical_formula_sum 'C12 H18 N2 O5 S'
_chemical_formula_weight 302.34
_chemical_melting_point 412.6(15)
_chemical_name_systematic
;
 1-((2R,3R,4S,5R)-3,4-Dihydroxy-5-hydroxymethyltetrahydrofuran-2-yl)-2-
 propylsulfanyl-1H-pyrimidin-4-one
 C12 H18 N2 O5 S
;
_space_group_IT_number 19
_symmetry_cell_setting orthorhombic
_symmetry_space_group_name_Hall 'P 2ac 2ab'
_symmetry_space_group_name_H-M 'P 21 21 21'
_atom_sites_solution_hydrogens geom
_atom_sites_solution_primary direct
_atom_sites_solution_secondary difmap
_audit_creation_method 'manual editing of SHELXL-97-output file'
_cell_angle_alpha 90.00
_cell_angle_beta 90.00
_cell_angle_gamma 90.00
_cell_formula_units_Z 4
_cell_length_a 4.93300(10)
_cell_length_b 16.7110(4)
_cell_length_c 17.1695(4)
_cell_measurement_reflns_used 180
_cell_measurement_temperature 295(2)
_cell_volume 1415.37(6)
_computing_cell_refinement 'APEX2 (BRUKER-AXS, 2006)'
_computing_data_collection 'APEX2 (BRUKER-AXS, 2006)'
_computing_data_reduction 'APEX2 (BRUKER-AXS, 2006)'
_computing_molecular_graphics 'DIAMOND v3.1 [7]'
_computing_publication_material 'SHELXL-97 (Sheldrick, 1997) [9]'
_computing_structure_refinement 'SHELXL-97 (Sheldrick, 1997) [9]'
_computing_structure_solution 'SHELX-90 (Sheldrick, 1990) [8]'
_diffrn_ambient_temperature 295(2)
_diffrn_detector_area_resol_mean 66.666
_diffrn_measured_fraction_theta_full 0.965
_diffrn_measured_fraction_theta_max 0.965
_diffrn_measurement_device_type 'BRUKER-AXS X8APEXII'
_diffrn_measurement_method phi/omega
_diffrn_radiation_monochromator graphite
_diffrn_radiation_source 'fine-focus sealed tube'
_diffrn_radiation_type MoK\a
_diffrn_radiation_wavelength 0.71073
_diffrn_reflns_av_R_equivalents 0.0623
_diffrn_reflns_av_sigmaI/netI 0.0353
_diffrn_reflns_limit_h_max 7
_diffrn_reflns_limit_h_min -7
_diffrn_reflns_limit_k_max 24
_diffrn_reflns_limit_k_min -25
_diffrn_reflns_limit_l_max 26
_diffrn_reflns_limit_l_min -25
_diffrn_reflns_number 50174
_diffrn_reflns_theta_full 34.08
_diffrn_reflns_theta_max 34.08
_diffrn_reflns_theta_min 2.44
_diffrn_standards_number none
_exptl_absorpt_coefficient_mu 0.250
_exptl_absorpt_correction_T_max 0.8940
_exptl_absorpt_correction_T_min 0.8202
_exptl_absorpt_correction_type multi-scan
_exptl_absorpt_process_details 'Bruker SADABS'
_exptl_crystal_colour colorless
_exptl_crystal_density_diffrn 1.419
_exptl_crystal_density_method 'not measured'
_exptl_crystal_description 'prisma, needle'
_exptl_crystal_F_000 640
_exptl_crystal_size_max 0.3
_exptl_crystal_size_mid 0.1
_exptl_crystal_size_min 0.08
_refine_diff_density_max 0.837
_refine_diff_density_min -0.506
_refine_diff_density_rms 0.050
_refine_ls_abs_structure_details 'Flack H D (1983), Acta Cryst. A39, 876-881'
_refine_ls_abs_structure_Flack 0.01(6)
_refine_ls_extinction_method none
_refine_ls_goodness_of_fit_ref 0.999
_refine_ls_hydrogen_treatment mixed
_refine_ls_matrix_type full
_refine_ls_number_parameters 235
_refine_ls_number_reflns 5434
_refine_ls_number_restraints 0
_refine_ls_restrained_S_all 0.999
_refine_ls_R_factor_all 0.0591
_refine_ls_R_factor_gt 0.0393
_refine_ls_shift/su_max 0.040
_refine_ls_shift/su_mean 0.003
_refine_ls_structure_factor_coef Fsqd
_refine_ls_weighting_details 'calc w=1/[\s^2^(Fo^2^)+(0.0684P)^2^+0.0000P] where P=(Fo^2^+2Fc^2^)/3'
_refine_ls_weighting_scheme calc
_refine_ls_wR_factor_gt 0.1013
_refine_ls_wR_factor_ref 0.1086
_reflns_number_gt 4078
_reflns_number_total 5434
_reflns_threshold_expression >2sigma(I)
_cod_data_source_file 1267-2425.cff
_cod_data_source_block tay01
_cod_depositor_comments
;
The following automatic conversions were performed:
'_exptl_absorpt_correction_type' value 'multi scan' changed to
'multi-scan' according to
'/home/saulius/struct/CIF-dictionaries/cif_core.dic' dictionary named
'cif_core.dic' version 2.4.1 from 2010-06-29.

Automatic conversion script
Id: cif_fix_enum 1555 2011-01-17 13:19:09Z saulius 

The following automatic conversions were performed:
'_atom_site_symetry_multiplicity' tag replaced with
'_atom_site_symmetry_multiplicity'.

Automatic conversion script
Id: cif_correct_tags 1440 2010-10-19 06:21:57Z saulius 

The following automatic conversions were performed:

'_chemical_melting_point' value '138 - 141 \%C' was changed to
'412.6(15)' - it was converted from degrees Celsius(C) to Kelvins(K),
the average value was taken and precision was estimated.

Automatic conversion script
Id: cif_fix_values 1569 2011-02-09 13:29:24Z adriana 
;
_cod_database_code 8102355

loop_
_symmetry_equiv_pos_as_xyz
'x, y, z'
'-x+1/2, -y, z+1/2'
'-x, y+1/2, -z+1/2'
'x+1/2, -y+1/2, -z'

loop_
_atom_site_label
_atom_site_type_symbol
_atom_site_fract_x
_atom_site_fract_y
_atom_site_fract_z
_atom_site_U_iso_or_equiv
_atom_site_adp_type
_atom_site_occupancy
_atom_site_symmetry_multiplicity
_atom_site_calc_flag
_atom_site_refinement_flags
_atom_site_disorder_assembly
_atom_site_disorder_group
O1 O 0.9075(2) 0.88676(6) 0.66258(5) 0.0319(2) Uani 1 1 d . . .
C2 C 0.7609(3) 0.84508(8) 0.71990(7) 0.0273(2) Uani 1 1 d . . .
H2 H 0.878(3) 0.8183(8) 0.7528(8) 0.024(3) Uiso 1 1 d . . .
C3 C 0.5748(3) 0.78830(8) 0.67554(7) 0.0290(2) Uani 1 1 d . . .
H3 H 0.426(4) 0.8164(10) 0.6537(9) 0.033(4) Uiso 1 1 d . . .
C4 C 0.7630(3) 0.76318(8) 0.60973(8) 0.0313(3) Uani 1 1 d . . .
H4 H 0.657(4) 0.7411(11) 0.5638(11) 0.053(5) Uiso 1 1 d . . .
C5 C 0.9002(3) 0.84215(8) 0.58932(7) 0.0291(2) Uani 1 1 d . . .
H5 H 1.082(3) 0.8340(8) 0.5714(8) 0.021(3) Uiso 1 1 d . . .
N6 N 0.6178(2) 0.90409(6) 0.76827(6) 0.0287(2) Uani 1 1 d . . .
C7 C 0.6479(3) 0.90950(8) 0.84728(7) 0.0288(2) Uani 1 1 d . . .
N8 N 0.5179(2) 0.96110(6) 0.89014(7) 0.0321(2) Uani 1 1 d . . .
C9 C 0.3449(3) 1.01497(8) 0.85654(7) 0.0305(3) Uani 1 1 d . . .
C10 C 0.3187(3) 1.01402(9) 0.77335(8) 0.0394(3) Uani 1 1 d . . .
H10 H 0.806(5) 0.5504(11) 0.7541(11) 0.054(6) Uiso 1 1 d . . .
C11 C 0.4518(3) 0.95852(8) 0.73212(8) 0.0349(3) Uani 1 1 d . . .
H11 H 0.446(3) 0.9545(9) 0.6765(9) 0.028(4) Uiso 1 1 d . . .
O12 O 0.4805(3) 0.72603(8) 0.72361(7) 0.0486(3) Uani 1 1 d . . .
H12 H 0.336(6) 0.7160(16) 0.7079(15) 0.084(9) Uiso 1 1 d . . .
O13 O 0.9661(2) 0.70939(6) 0.63645(7) 0.0407(2) Uani 1 1 d . . .
H13 H 0.902(5) 0.6532(14) 0.6390(13) 0.072(7) Uiso 1 1 d . . .
C14 C 0.7726(3) 0.89207(10) 0.52658(9) 0.0373(3) Uani 1 1 d . . .
H14A H 0.886(5) 0.9468(11) 0.5278(11) 0.055(5) Uiso 1 1 d . . .
H14B H 0.782(4) 0.8719(11) 0.4781(11) 0.048(5) Uiso 1 1 d . . .
O15 O 0.4962(2) 0.90840(8) 0.54373(7) 0.0435(3) Uani 1 1 d . . .
H15 H 0.423(3) 0.9263(10) 0.5070(10) 0.026(4) Uiso 1 1 d . . .
S16 S 0.87959(9) 0.84337(3) 0.89059(2) 0.04693(12) Uani 1 1 d . . .
C17 C 0.8844(4) 0.87975(10) 0.98954(9) 0.0414(3) Uani 1 1 d . . .
H17A H 1.073(6) 0.8593(14) 1.0071(13) 0.085(8) Uiso 1 1 d . . .
H17B H 0.857(4) 0.9397(11) 0.9916(10) 0.045(5) Uiso 1 1 d . . .
C18 C 0.6718(5) 0.84449(13) 1.04031(12) 0.0634(5) Uani 1 1 d . . .
H18A H 0.6939 0.7868 1.0411 0.110(7) Uiso 1 1 calc R . .
H18B H 0.4954 0.8560 1.0180 0.110(7) Uiso 1 1 calc R . .
C19 C 0.6787(8) 0.87530(16) 1.12290(12) 0.0923(10) Uani 1 1 d . . .
H19A H 0.5498 0.8463 1.1539 0.151(9) Uiso 1 1 calc R . .
H19B H 0.6335 0.9312 1.1233 0.151(9) Uiso 1 1 calc R . .
H19C H 0.8571 0.8680 1.1441 0.151(9) Uiso 1 1 calc R . .
O20 O 0.2160(2) 1.06227(7) 0.89798(6) 0.0415(3) Uani 1 1 d . . .

loop_
_atom_site_aniso_label
_atom_site_aniso_U_11
_atom_site_aniso_U_22
_atom_site_aniso_U_33
_atom_site_aniso_U_23
_atom_site_aniso_U_13
_atom_site_aniso_U_12
O1 0.0327(4) 0.0342(5) 0.0287(4) -0.0057(4) 0.0026(4) -0.0098(4)
C2 0.0278(5) 0.0296(6) 0.0244(5) -0.0012(5) -0.0008(4) 0.0026(5)
C3 0.0291(6) 0.0289(6) 0.0292(6) 0.0008(5) 0.0032(5) -0.0050(5)
C4 0.0280(5) 0.0331(6) 0.0329(6) -0.0080(5) -0.0003(5) -0.0052(5)
C5 0.0243(5) 0.0368(6) 0.0263(5) -0.0052(5) 0.0023(4) -0.0048(5)
N6 0.0339(5) 0.0293(5) 0.0230(5) -0.0014(4) -0.0024(4) 0.0070(4)
C7 0.0358(6) 0.0274(5) 0.0233(5) 0.0005(4) -0.0026(5) 0.0039(5)
N8 0.0405(6) 0.0312(5) 0.0246(5) -0.0009(4) -0.0026(5) 0.0070(4)
C9 0.0358(6) 0.0277(6) 0.0280(6) -0.0004(5) 0.0003(5) 0.0041(5)
C10 0.0501(8) 0.0384(7) 0.0298(7) -0.0003(5) -0.0072(6) 0.0183(6)
C11 0.0421(7) 0.0381(7) 0.0246(6) 0.0002(5) -0.0043(5) 0.0112(6)
O12 0.0537(7) 0.0432(6) 0.0490(7) 0.0116(5) 0.0083(6) -0.0131(5)
O13 0.0350(5) 0.0295(5) 0.0577(7) -0.0081(5) -0.0003(5) 0.0004(4)
C14 0.0304(6) 0.0529(9) 0.0285(7) 0.0058(6) 0.0050(5) -0.0035(6)
O15 0.0294(5) 0.0694(8) 0.0316(5) 0.0146(5) -0.0002(4) 0.0016(5)
S16 0.0603(2) 0.0501(2) 0.03039(17) -0.00070(15) -0.00945(18) 0.02705(19)
C17 0.0453(8) 0.0454(8) 0.0335(7) 0.0010(6) -0.0137(7) 0.0033(7)
C18 0.0780(14) 0.0669(12) 0.0452(9) -0.0026(9) 0.0080(10) -0.0146(11)
C19 0.157(3) 0.0791(15) 0.0410(10) -0.0038(11) 0.0196(15) 0.0017(18)
O20 0.0539(6) 0.0367(5) 0.0340(5) -0.0022(4) 0.0052(5) 0.0164(5)

loop_
_atom_type_symbol
_atom_type_description
_atom_type_scat_dispersion_real
_atom_type_scat_dispersion_imag
_atom_type_scat_source
C C 0.0033 0.0016 'International Tables Vol C Tables 4.2.6.8 and 6.1.1.4'
H H 0.0000 0.0000 'International Tables Vol C Tables 4.2.6.8 and 6.1.1.4'
N N 0.0061 0.0033 'International Tables Vol C Tables 4.2.6.8 and 6.1.1.4'
O O 0.0106 0.0060 'International Tables Vol C Tables 4.2.6.8 and 6.1.1.4'
S S 0.1246 0.1234 'International Tables Vol C Tables 4.2.6.8 and 6.1.1.4'

loop_
_geom_angle_atom_site_label_1
_geom_angle_atom_site_label_2
_geom_angle_atom_site_label_3
_geom_angle
_geom_angle_site_symmetry_1
_geom_angle_site_symmetry_3
_geom_angle_publ_flag
C2 O1 C5 109.68(9) . . ?
O1 C2 N6 108.07(10) . . ?
O1 C2 C3 105.57(9) . . ?
N6 C2 C3 114.25(11) . . ?
O1 C2 H2 110.2(10) . . ?
N6 C2 H2 106.3(9) . . ?
C3 C2 H2 112.4(9) . . ?
O12 C3 C4 115.67(11) . . ?
O12 C3 C2 111.48(11) . . ?
C4 C3 C2 100.09(10) . . ?
O12 C3 H3 110.0(10) . . ?
C4 C3 H3 108.4(10) . . ?
C2 C3 H3 110.9(10) . . ?
O13 C4 C3 111.39(12) . . ?
O13 C4 C5 107.98(10) . . ?
C3 C4 C5 101.71(10) . . ?
O13 C4 H4 112.5(11) . . ?
C3 C4 H4 111.3(12) . . ?
C5 C4 H4 111.4(11) . . ?
O1 C5 C14 110.13(12) . . ?
O1 C5 C4 104.75(10) . . ?
C14 C5 C4 117.38(11) . . ?
O1 C5 H5 109.0(9) . . ?
C14 C5 H5 104.0(9) . . ?
C4 C5 H5 111.5(9) . . ?
C7 N6 C11 118.01(11) . . ?
C7 N6 C2 123.56(10) . . ?
C11 N6 C2 118.40(10) . . ?
N8 C7 N6 123.43(12) . . ?
N8 C7 S16 119.87(10) . . ?
N6 C7 S16 116.69(9) . . ?
C7 N8 C9 120.30(12) . . ?
O20 C9 N8 119.86(12) . . ?
O20 C9 C10 122.18(12) . . ?
N8 C9 C10 117.96(11) . . ?
C11 C10 C9 119.34(12) . . ?
C10 C11 N6 120.84(12) . . ?
C10 C11 H11 124.1(10) . . ?
N6 C11 H11 115.0(10) . . ?
C3 O12 H12 105(2) . . ?
C4 O13 H13 112.9(15) . . ?
O15 C14 C5 111.13(12) . . ?
O15 C14 H14A 109.3(11) . . ?
C5 C14 H14A 104.0(11) . . ?
O15 C14 H14B 108.2(14) . . ?
C5 C14 H14B 115.8(13) . . ?
H14A C14 H14B 108.2(16) . . ?
C14 O15 H15 110.2(12) . . ?
C7 S16 C17 101.26(7) . . ?
C18 C17 S16 114.17(13) . . ?
C18 C17 H17A 109.4(14) . . ?
S16 C17 H17A 100.1(13) . . ?
C18 C17 H17B 106.3(12) . . ?
S16 C17 H17B 111.4(10) . . ?
H17A C17 H17B 115.8(18) . . ?
C17 C18 C19 113.6(2) . . ?
C17 C18 H18A 108.8 . . ?
C19 C18 H18A 108.8 . . ?
C17 C18 H18B 108.8 . . ?
C19 C18 H18B 108.8 . . ?
H18A C18 H18B 107.7 . . ?
C18 C19 H19A 109.5 . . ?
C18 C19 H19B 109.5 . . ?
H19A C19 H19B 109.5 . . ?
C18 C19 H19C 109.5 . . ?
H19A C19 H19C 109.5 . . ?
H19B C19 H19C 109.5 . . ?
C9 O20 H13 121.2(8) . 3_656 ?
C9 O20 H15 140.7(5) . 2_575 ?
H13 O20 H15 98.1(9) 3_656 2_575 ?

loop_
_geom_bond_atom_site_label_1
_geom_bond_atom_site_label_2
_geom_bond_distance
_geom_bond_site_symmetry_2
_geom_bond_publ_flag
O1 C2 1.4060(15) . ?
O1 C5 1.4625(15) . ?
C2 N6 1.4699(16) . ?
C2 C3 1.5242(18) . ?
C2 H2 0.926(16) . ?
C3 O12 1.4071(16) . ?
C3 C4 1.5215(18) . ?
C3 H3 0.950(18) . ?
C4 O13 1.4220(17) . ?
C4 C5 1.5240(19) . ?
C4 H4 1.01(2) . ?
C5 C14 1.501(2) . ?
C5 H5 0.957(15) . ?
N6 C7 1.3676(15) . ?
N6 C11 1.3724(16) . ?
C7 N8 1.3022(16) . ?
C7 S16 1.7552(13) . ?
N8 C9 1.3681(16) . ?
C9 O20 1.2391(16) . ?
C9 C10 1.4344(18) . ?
C10 C11 1.3388(19) . ?
C11 H11 0.958(16) . ?
O12 H12 0.78(3) . ?
O13 H13 0.99(2) . ?
C14 O15 1.4212(18) . ?
C14 H14A 1.07(2) . ?
C14 H14B 0.899(18) . ?
O15 H15 0.785(18) . ?
S16 C17 1.8046(16) . ?
C17 C18 1.486(3) . ?
C17 H17A 1.03(3) . ?
C17 H17B 1.011(19) . ?
C18 C19 1.509(3) . ?
C18 H18A 0.9700 . ?
C18 H18B 0.9700 . ?
C19 H19A 0.9600 . ?
C19 H19B 0.9600 . ?
C19 H19C 0.9600 . ?
O20 H13 1.75(2) 3_656 ?
O20 H15 2.003(18) 2_575 ?
